data_4115122
loop_
_publ_author_name
'Daniel B. Werz'
'Rolf Gleiter'
'Frank Rominger'

_publ_contact_author_address
;
        Organisch-Chemisches Institut
        Universit\"at Heidelberg
        Im Neuenheimer Feld 270
        D-69120 Heidelberg
        Germany
;
_publ_contact_author_email rolf.gleiter@urz.uni-heidelberg.de
_publ_contact_author_fax '049 6221 54- 4205'
_publ_contact_author_name 'Gleiter, Rolf'
_publ_contact_author_phone '049 6221 54- 8400'
_publ_section_title
;
 Nanotube Formation Favored by Chalcogen-Chalcogen Interactions
;
_journal_name_full 'Journal of the American Chemical Society'
_journal_page_first 10638
_journal_page_last 10639
_journal_paper_doi 10.1021/ja027146d
_journal_volume 124
_journal_year 2002
_chemical_formula_sum 'C34 H38 Se6'
_chemical_formula_weight 920.40
_chemical_name_systematic
;
 ?
;
_space_group_IT_number 2
_symmetry_cell_setting triclinic
_symmetry_space_group_name_Hall '-P 1'
_symmetry_space_group_name_H-M 'P -1'
_atom_sites_solution_hydrogens geom
_atom_sites_solution_primary direct
_atom_sites_solution_secondary difmap
_audit_creation_method SHELXL-97
_cell_angle_alpha 111.9560(10)
_cell_angle_beta 102.8400(10)
_cell_angle_gamma 103.6700(10)
_cell_formula_units_Z 2
_cell_length_a 9.8742(2)
_cell_length_b 14.3502(4)
_cell_length_c 14.4637(4)
_cell_measurement_temperature 200(2)
_cell_volume 1733.81(8)
_computing_cell_refinement 'Bruker SMART'
_computing_data_collection 'Bruker SMART'
_computing_data_reduction 'Bruker SHELXTL'
_computing_molecular_graphics 'Bruker SHELXTL'
_computing_publication_material 'Bruker SHELXTL'
_computing_structure_refinement 'SHELXL-97 (Sheldrick, 1997)'
_computing_structure_solution 'SHELXS-97 (Sheldrick, 1990)'
_diffrn_ambient_temperature 200(2)
_diffrn_measured_fraction_theta_full 0.996
_diffrn_measured_fraction_theta_max 0.996
_diffrn_measurement_device_type 'CCD area detector'
_diffrn_measurement_method 'phi and omega scans'
_diffrn_radiation_monochromator graphite
_diffrn_radiation_source 'fine-focus sealed tube'
_diffrn_radiation_type MoK\a
_diffrn_radiation_wavelength 0.71073
_diffrn_reflns_av_R_equivalents 0.0754
_diffrn_reflns_av_sigmaI/netI 0.0991
_diffrn_reflns_limit_h_max 10
_diffrn_reflns_limit_h_min -10
_diffrn_reflns_limit_k_max 15
_diffrn_reflns_limit_k_min -15
_diffrn_reflns_limit_l_max 16
_diffrn_reflns_limit_l_min -16
_diffrn_reflns_number 12839
_diffrn_reflns_theta_full 23.30
_diffrn_reflns_theta_max 23.30
_diffrn_reflns_theta_min 1.62
_exptl_absorpt_coefficient_mu 6.353
_exptl_absorpt_correction_T_max 1.00
_exptl_absorpt_correction_T_min 0.79
_exptl_absorpt_correction_type multi-scan
_exptl_absorpt_process_details 'Blessing, Acta Cryst. (1995) A51 33-38.'
_exptl_crystal_colour light_brown
_exptl_crystal_density_diffrn 1.763
_exptl_crystal_description polyhedron
_exptl_crystal_F_000 892
_exptl_crystal_size_max .18
_exptl_crystal_size_mid .12
_exptl_crystal_size_min .05
_refine_diff_density_max 2.535
_refine_diff_density_min -0.828
_refine_diff_density_rms 0.186
_refine_ls_extinction_method none
_refine_ls_goodness_of_fit_ref 1.025
_refine_ls_hydrogen_treatment constr
_refine_ls_matrix_type full
_refine_ls_number_parameters 362
_refine_ls_number_reflns 4960
_refine_ls_number_restraints 3
_refine_ls_restrained_S_all 1.027
_refine_ls_R_factor_all 0.1182
_refine_ls_R_factor_gt 0.0735
_refine_ls_shift/su_max 0.011
_refine_ls_shift/su_mean 0.002
_refine_ls_structure_factor_coef Fsqd
_refine_ls_weighting_details 'calc w=1/[\s^2^(Fo^2^)+(0.1238P)^2^+0.0000P] where P=(Fo^2^+2Fc^2^)/3'
_refine_ls_weighting_scheme calc
_refine_ls_wR_factor_gt 0.1843
_refine_ls_wR_factor_ref 0.2088
_reflns_number_gt 3200
_reflns_number_total 4960
_reflns_threshold_expression >2sigma(I)
_cod_data_source_file ja027146d_s2_6.cif
_cod_data_source_block dwe58_(in_paper_3*toluene)
_cod_database_code 4115122

loop_
_symmetry_equiv_pos_as_xyz
'x, y, z'
'-x, -y, -z'

loop_
_atom_site_label
_atom_site_type_symbol
_atom_site_fract_x
_atom_site_fract_y
_atom_site_fract_z
_atom_site_U_iso_or_equiv
_atom_site_adp_type
_atom_site_occupancy
_atom_site_symmetry_multiplicity
_atom_site_calc_flag
_atom_site_refinement_flags
Se1 Se -0.02076(15) -0.81458(12) -0.75540(12) 0.0473(4) Uani 1 1 d .
Se2 Se -0.71150(14) -1.29241(11) -1.05320(11) 0.0422(4) Uani 1 1 d U
Se3 Se -0.22590(16) -1.46240(13) -0.68965(11) 0.0494(4) Uani 1 1 d .
Se4 Se -0.42026(14) -1.23802(11) -0.20698(10) 0.0416(4) Uani 1 1 d .
Se5 Se 0.24372(15) -0.72966(12) -0.03388(13) 0.0499(5) Uani 1 1 d .
Se6 Se -0.18117(16) -0.46184(12) -0.26511(12) 0.0466(4) Uani 1 1 d .
C2 C -0.1960(14) -0.9241(11) -0.8354(10) 0.037(3) Uani 1 1 d .
C3 C -0.3064(15) -0.9998(12) -0.8881(11) 0.040(3) Uani 1 1 d .
C4 C -0.4369(15) -1.0908(11) -0.9448(11) 0.040(3) Uani 1 1 d .
C5 C -0.5467(15) -1.1690(12) -0.9893(10) 0.037(3) Uani 1 1 d .
C7 C -0.7281(13) -1.2947(10) -0.9278(10) 0.041(3) Uani 1 1 d U
H7A H -0.7615 -1.2350 -0.8932 0.050 Uiso 1 1 calc R
H7B H -0.8096 -1.3621 -0.9487 0.050 Uiso 1 1 calc R
C8 C -0.5986(15) -1.2871(11) -0.8442(10) 0.044(3) Uani 1 1 d U
H8A H -0.6185 -1.2661 -0.7765 0.053 Uiso 1 1 calc R
H8B H -0.5093 -1.2295 -0.8330 0.053 Uiso 1 1 calc R
C9 C -0.5651(13) -1.3910(11) -0.8708(10) 0.043(3) Uani 1 1 d .
H9A H -0.5505 -1.4148 -0.9403 0.052 Uiso 1 1 calc R
H9B H -0.6513 -1.4478 -0.8769 0.052 Uiso 1 1 calc R
C10 C -0.4235(14) -1.3762(11) -0.7843(10) 0.044(3) Uani 1 1 d .
H10A H -0.3353 -1.3290 -0.7874 0.052 Uiso 1 1 calc R
H10B H -0.4307 -1.3394 -0.7134 0.052 Uiso 1 1 calc R
C11 C -0.4008(14) -1.4787(11) -0.7960(11) 0.046(4) Uani 1 1 d .
H11A H -0.3939 -1.5154 -0.8670 0.055 Uiso 1 1 calc R
H11B H -0.4893 -1.5259 -0.7932 0.055 Uiso 1 1 calc R
C13 C -0.2866(13) -1.4147(10) -0.5738(11) 0.039(3) Uani 1 1 d .
C14 C -0.3150(13) -1.3839(11) -0.4957(10) 0.036(3) Uani 1 1 d .
C15 C -0.3491(14) -1.3401(10) -0.4063(11) 0.035(3) Uani 1 1 d .
C16 C -0.3792(14) -1.3001(10) -0.3264(12) 0.046(4) Uani 1 1 d .
C18 C -0.4375(15) -1.1110(11) -0.2224(12) 0.053(4) Uani 1 1 d .
H18A H -0.5207 -1.1354 -0.2887 0.064 Uiso 1 1 calc R
H18B H -0.4644 -1.0678 -0.1627 0.064 Uiso 1 1 calc R
C19 C -0.3025(14) -1.0392(11) -0.2254(11) 0.048(4) Uani 1 1 d .
H19A H -0.3321 -0.9886 -0.2496 0.057 Uiso 1 1 calc R
H19B H -0.2683 -1.0840 -0.2792 0.057 Uiso 1 1 calc R
C20 C -0.1724(13) -0.9743(10) -0.1216(10) 0.038(3) Uani 1 1 d .
H20A H -0.2063 -0.9308 -0.0667 0.046 Uiso 1 1 calc R
H20B H -0.1388 -1.0244 -0.0985 0.046 Uiso 1 1 calc R
C21 C -0.0433(15) -0.9011(10) -0.1289(10) 0.041(3) Uani 1 1 d .
H21A H 0.0000 -0.9455 -0.1756 0.049 Uiso 1 1 calc R
H21B H -0.0802 -0.8592 -0.1628 0.049 Uiso 1 1 calc R
C22 C 0.0770(14) -0.8245(11) -0.0240(11) 0.048(4) Uani 1 1 d .
H22A H 0.1141 -0.8664 0.0098 0.057 Uiso 1 1 calc R
H22B H 0.0337 -0.7802 0.0228 0.057 Uiso 1 1 calc R
C24 C 0.1429(15) -0.6552(11) -0.0786(11) 0.041(3) Uani 1 1 d .
C25 C 0.0770(14) -0.6077(11) -0.1118(10) 0.038(3) Uani 1 1 d .
C26 C -0.0026(13) -0.5585(10) -0.1575(10) 0.035(3) Uani 1 1 d .
C27 C -0.0697(14) -0.5171(10) -0.1968(10) 0.035(3) Uani 1 1 d .
C29 C -0.3193(15) -0.5998(12) -0.3829(11) 0.053(4) Uani 1 1 d .
H29A H -0.3809 -0.6385 -0.3540 0.063 Uiso 1 1 calc R
H29B H -0.3868 -0.5849 -0.4329 0.063 Uiso 1 1 calc R
C30 C -0.2520(16) -0.6730(13) -0.4445(12) 0.061(4) Uani 1 1 d .
H30A H -0.1708 -0.6766 -0.3931 0.073 Uiso 1 1 calc R
H30B H -0.3284 -0.7459 -0.4851 0.073 Uiso 1 1 calc R
C31 C -0.1915(14) -0.6455(12) -0.5192(11) 0.046(4) Uani 1 1 d .
H31A H -0.1078 -0.5760 -0.4789 0.055 Uiso 1 1 calc R
H31B H -0.2694 -0.6368 -0.5684 0.055 Uiso 1 1 calc R
C32 C -0.1374(13) -0.7313(11) -0.5840(10) 0.038(3) Uani 1 1 d .
H32A H -0.0509 -0.7335 -0.5360 0.045 Uiso 1 1 calc R
H32B H -0.2172 -0.8025 -0.6174 0.045 Uiso 1 1 calc R
C33 C -0.0943(16) -0.7086(11) -0.6686(10) 0.047(4) Uani 1 1 d .
H33A H -0.0161 -0.6366 -0.6346 0.056 Uiso 1 1 calc R
H33B H -0.1816 -0.7066 -0.7162 0.056 Uiso 1 1 calc R
C50 C -0.005(2) -1.1425(14) -0.6191(14) 0.083(6) Uani 1 1 d .
H50A H -0.0377 -1.2149 -0.6773 0.124 Uiso 1 1 calc R
H50B H 0.0551 -1.1396 -0.5538 0.124 Uiso 1 1 calc R
H50C H 0.0536 -1.0906 -0.6366 0.124 Uiso 1 1 calc R
C51 C -0.1428(18) -1.1147(12) -0.6028(11) 0.055(4) Uani 1 1 d .
C52 C -0.206(2) -1.0669(12) -0.6563(13) 0.077(6) Uani 1 1 d .
H52 H -0.1613 -1.0509 -0.7032 0.092 Uiso 1 1 calc R
C53 C -0.326(2) -1.0402(17) -0.6482(15) 0.087(6) Uani 1 1 d .
H53 H -0.3643 -1.0072 -0.6889 0.104 Uiso 1 1 calc R
C54 C -0.395(3) -1.061(2) -0.5805(18) 0.111(8) Uani 1 1 d .
H54 H -0.4777 -1.0402 -0.5705 0.133 Uiso 1 1 calc R
C55 C -0.333(3) -1.1160(19) -0.5257(15) 0.119(10) Uani 1 1 d .
H55 H -0.3783 -1.1357 -0.4812 0.143 Uiso 1 1 calc R
C56 C -0.206(3) -1.1409(14) -0.5374(13) 0.084(6) Uani 1 1 d .
H56 H -0.1647 -1.1755 -0.4999 0.101 Uiso 1 1 calc R

loop_
_atom_site_aniso_label
_atom_site_aniso_U_11
_atom_site_aniso_U_22
_atom_site_aniso_U_33
_atom_site_aniso_U_23
_atom_site_aniso_U_13
_atom_site_aniso_U_12
Se1 0.0326(8) 0.0485(9) 0.0549(10) 0.0191(7) 0.0157(7) 0.0106(7)
Se2 0.0389(8) 0.0420(8) 0.0385(8) 0.0175(7) 0.0060(6) 0.0102(7)
Se3 0.0498(9) 0.0683(10) 0.0418(9) 0.0256(8) 0.0185(7) 0.0366(8)
Se4 0.0387(8) 0.0482(9) 0.0373(8) 0.0210(7) 0.0135(6) 0.0110(7)
Se5 0.0317(8) 0.0503(9) 0.0719(11) 0.0375(8) 0.0076(7) 0.0143(7)
Se6 0.0499(9) 0.0551(9) 0.0562(10) 0.0373(8) 0.0228(7) 0.0301(8)
C2 0.026(7) 0.037(8) 0.044(8) 0.018(7) 0.004(6) 0.008(7)
C3 0.044(9) 0.053(10) 0.045(9) 0.029(8) 0.024(8) 0.037(9)
C4 0.034(8) 0.045(9) 0.065(10) 0.039(8) 0.025(7) 0.023(8)
C5 0.043(9) 0.052(9) 0.033(8) 0.027(7) 0.019(7) 0.027(8)
C7 0.022(6) 0.027(7) 0.057(8) 0.007(6) -0.005(5) 0.018(6)
C8 0.052(8) 0.046(8) 0.042(7) 0.026(7) 0.016(6) 0.021(7)
C9 0.029(7) 0.047(9) 0.036(8) 0.010(7) 0.001(6) 0.009(6)
C10 0.043(8) 0.046(9) 0.038(8) 0.021(7) 0.019(7) 0.003(7)
C11 0.042(8) 0.054(9) 0.048(9) 0.023(7) 0.017(7) 0.027(7)
C13 0.027(7) 0.038(8) 0.051(9) 0.026(7) 0.008(7) 0.007(6)
C14 0.029(7) 0.051(9) 0.032(8) 0.025(7) 0.007(6) 0.012(7)
C15 0.034(7) 0.032(8) 0.037(8) 0.021(7) 0.003(6) 0.009(6)
C16 0.034(8) 0.031(8) 0.053(10) 0.025(8) -0.007(7) -0.008(6)
C18 0.045(9) 0.045(9) 0.069(11) 0.022(8) 0.016(8) 0.024(8)
C19 0.044(8) 0.040(8) 0.048(9) 0.013(7) 0.007(7) 0.016(7)
C20 0.033(7) 0.049(8) 0.049(9) 0.035(7) 0.018(7) 0.017(7)
C21 0.062(9) 0.031(7) 0.033(8) 0.016(6) 0.009(7) 0.026(7)
C22 0.039(8) 0.044(8) 0.063(10) 0.037(8) 0.003(7) 0.011(7)
C24 0.044(8) 0.048(9) 0.047(9) 0.025(7) 0.021(7) 0.031(7)
C25 0.030(7) 0.047(8) 0.037(8) 0.020(7) 0.010(6) 0.012(7)
C26 0.031(7) 0.030(7) 0.047(8) 0.014(7) 0.024(6) 0.011(6)
C27 0.039(8) 0.038(8) 0.043(8) 0.031(7) 0.012(6) 0.018(7)
C29 0.034(8) 0.078(11) 0.047(9) 0.028(8) 0.010(7) 0.028(8)
C30 0.048(9) 0.078(11) 0.051(10) 0.043(9) 0.006(8) 0.003(9)
C31 0.035(8) 0.064(10) 0.049(9) 0.040(8) 0.015(7) 0.010(7)
C32 0.026(7) 0.050(8) 0.045(8) 0.029(7) 0.008(6) 0.016(6)
C33 0.052(9) 0.046(9) 0.039(8) 0.017(7) 0.013(7) 0.021(7)
C50 0.106(15) 0.066(12) 0.067(12) 0.026(10) 0.014(11) 0.035(11)
C51 0.073(11) 0.053(10) 0.033(9) 0.020(8) 0.016(8) 0.014(9)
C52 0.130(17) 0.045(10) 0.045(10) 0.017(8) 0.021(11) 0.026(11)
C53 0.082(14) 0.112(17) 0.063(13) 0.023(12) 0.024(11) 0.056(13)
C54 0.107(18) 0.15(2) 0.080(16) 0.036(16) 0.030(14) 0.078(17)
C55 0.16(3) 0.107(19) 0.042(12) 0.013(12) 0.042(15) -0.009(18)
C56 0.127(19) 0.061(12) 0.045(11) 0.018(9) 0.019(12) 0.019(12)

loop_
_atom_type_symbol
_atom_type_description
_atom_type_scat_dispersion_real
_atom_type_scat_dispersion_imag
_atom_type_scat_source
C C 0.0033 0.0016 'International Tables Vol C Tables 4.2.6.8 and 6.1.1.4'
H H 0.0000 0.0000 'International Tables Vol C Tables 4.2.6.8 and 6.1.1.4'
Se Se -0.0929 2.2259 'International Tables Vol C Tables 4.2.6.8 and 6.1.1.4'

loop_
_geom_angle_atom_site_label_1
_geom_angle_atom_site_label_2
_geom_angle_atom_site_label_3
_geom_angle
C2 Se1 C33 98.7(6)
C5 Se2 C7 96.4(5)
C13 Se3 C11 97.6(6)
C16 Se4 C18 97.5(6)
C24 Se5 C22 96.6(6)
C27 Se6 C29 96.6(6)
C3 C2 Se1 176.2(11)
C2 C3 C4 176.3(14)
C5 C4 C3 177.2(14)
C4 C5 Se2 176.9(11)
C8 C7 Se2 121.4(10)
C7 C8 C9 114.3(11)
C8 C9 C10 112.0(11)
C11 C10 C9 114.1(11)
C10 C11 Se3 114.9(9)
C14 C13 Se3 174.9(12)
C13 C14 C15 174.6(14)
C16 C15 C14 179.5(15)
C15 C16 Se4 178.6(12)
C19 C18 Se4 116.5(9)
C18 C19 C20 116.2(12)
C21 C20 C19 113.6(11)
C22 C21 C20 114.3(11)
C21 C22 Se5 114.2(10)
C25 C24 Se5 177.5(12)
C24 C25 C26 175.9(14)
C27 C26 C25 179.6(15)
C26 C27 Se6 176.1(12)
C30 C29 Se6 116.7(10)
C31 C30 C29 117.5(14)
C30 C31 C32 112.5(12)
C33 C32 C31 111.5(10)
C32 C33 Se1 114.3(9)
C52 C51 C56 118.9(19)
C52 C51 C50 120.5(16)
C56 C51 C50 120.5(17)
C53 C52 C51 125.0(19)
C52 C53 C54 120(2)
C53 C54 C55 115(2)
C56 C55 C54 121(2)
C51 C56 C55 119.1(19)

loop_
_geom_bond_atom_site_label_1
_geom_bond_atom_site_label_2
_geom_bond_distance
Se1 C2 1.808(14)
Se1 C33 1.979(13)
Se2 C5 1.839(15)
Se2 C7 1.868(14)
Se3 C13 1.849(15)
Se3 C11 1.940(13)
Se4 C16 1.809(17)
Se4 C18 1.958(13)
Se5 C24 1.812(13)
Se5 C22 1.943(13)
Se6 C27 1.826(12)
Se6 C29 1.963(14)
C2 C3 1.184(17)
C3 C4 1.40(2)
C4 C5 1.193(18)
C7 C8 1.504(17)
C8 C9 1.530(18)
C9 C10 1.564(17)
C10 C11 1.494(18)
C13 C14 1.174(17)
C14 C15 1.37(2)
C15 C16 1.221(19)
C18 C19 1.501(19)
C19 C20 1.517(17)
C20 C21 1.500(18)
C21 C22 1.503(18)
C24 C25 1.198(17)
C25 C26 1.390(19)
C26 C27 1.177(16)
C29 C30 1.49(2)
C30 C31 1.475(18)
C31 C32 1.533(18)
C32 C33 1.499(18)
C50 C51 1.54(2)
C51 C52 1.36(2)
C51 C56 1.36(2)
C52 C53 1.35(2)
C53 C54 1.39(3)
C54 C55 1.46(3)
C55 C56 1.41(3)
